data_2200614
loop_
_publ_author_name
'Smith, Matt C.'
'Davies, Sian C.'
'David L. Hughes'
'David J. Evans'

_publ_section_title
;
 Tetraethylammonium trichloro(triphenylphosphine)nickelate(II)
;
_journal_issue 11
_journal_name_full 'Acta Crystallographica Section E'
_journal_page_first m509
_journal_page_last m510
_journal_paper_doi 10.1107/S1600536801016348
_journal_volume 57
_journal_year 2001
_chemical_formula_iupac 'C8 H20 N 1+, C18 H15 Cl3 Ni P 1-'
_chemical_formula_moiety 'C8 H20 N 1+, C18 H15 Cl3 Ni P 1-'
_chemical_formula_structural (NEt~4~)[NiCl~3~(PPh~3~)]
_chemical_formula_sum 'C26 H35 Cl3 N Ni P'
_chemical_formula_weight 557.58
_chemical_melting_point 521
_chemical_name_systematic
;
 Tetraethylammonium trichloro(triphenylphosphine)nickelate(II)
;
_symmetry_cell_setting cubic
_symmetry_space_group_name_Hall '-p 2bc 2ac 3'
_symmetry_space_group_name_H-M 'P b -3'
_cell_angle_alpha 90.00
_cell_angle_beta 90.00
_cell_angle_gamma 90.00
_cell_formula_units_Z 8
_cell_length_a 17.6676(7)
_cell_length_b 17.6676(7)
_cell_length_c 17.6676(7)
_cell_measurement_reflns_used 25
_cell_measurement_temperature 293(2)
_cell_measurement_theta_max 11
_cell_measurement_theta_min 10
_cell_volume 5514.8(4)
_computing_cell_refinement 'CAD-4 EXPRESS'
_computing_data_collection 'CAD-4 EXPRESS (Enraf-Nonius, 1992)'
_computing_data_reduction 'CAD-4 (Hursthouse, 1976)'
_computing_molecular_graphics 'ORTEPII (Johnson, 1971)'
_computing_publication_material SHELXL93
_computing_structure_refinement 'SHELXL93 (Sheldrick, 1993)'
_computing_structure_solution 'SHELXS86 (Sheldrick, 1990)'
_diffrn_ambient_temperature 293(2)
_diffrn_measurement_device_type 'Enraf-Nonius CAD-4'
_diffrn_measurement_method \w
_diffrn_radiation_monochromator graphite
_diffrn_radiation_source 'fine-focus sealed tube'
_diffrn_radiation_type Mo-K\a
_diffrn_radiation_wavelength .71069
_diffrn_reflns_av_R_equivalents .0215
_diffrn_reflns_av_sigmaI/netI .1105
_diffrn_reflns_limit_h_max 13
_diffrn_reflns_limit_h_min -4
_diffrn_reflns_limit_k_max 14
_diffrn_reflns_limit_k_min -4
_diffrn_reflns_limit_l_max 20
_diffrn_reflns_limit_l_min -1
_diffrn_reflns_number 1750
_diffrn_reflns_theta_max 24.0
_diffrn_reflns_theta_min 1.5
_diffrn_standards_decay_% 0
_diffrn_standards_interval_count 400
_diffrn_standards_interval_time 167
_diffrn_standards_number 3
_exptl_absorpt_coefficient_mu 1.067
_exptl_absorpt_correction_T_max .774
_exptl_absorpt_correction_T_min .728
_exptl_absorpt_correction_type '\y scan'
_exptl_absorpt_process_details '(EMPABS; Sheldrick et al., 1977)'
_exptl_crystal_colour 'translucent intense blue'
_exptl_crystal_density_diffrn 1.343
_exptl_crystal_density_meas ?
_exptl_crystal_density_method none
_exptl_crystal_description octahedra
_exptl_crystal_F_000 2336
_exptl_crystal_size_max .36
_exptl_crystal_size_mid .29
_exptl_crystal_size_min .24
_refine_diff_density_max .274
_refine_diff_density_min -.234
_refine_ls_extinction_method none
_refine_ls_goodness_of_fit_all .958
_refine_ls_goodness_of_fit_ref 1.203
_refine_ls_hydrogen_treatment refU
_refine_ls_matrix_type full
_refine_ls_number_parameters 110
_refine_ls_number_reflns 1445
_refine_ls_number_restraints 0
_refine_ls_restrained_S_all .958
_refine_ls_restrained_S_obs 1.203
_refine_ls_R_factor_all .1550
_refine_ls_R_factor_gt .0546
_refine_ls_shift/su_max .002
_refine_ls_shift/su_mean .000
_refine_ls_structure_factor_coef Fsqd
_refine_ls_weighting_details 'w = 1/[\s^2^(Fo^2^)+(0.0626P)^2^] where P = (Fo^2^+2Fc^2^)/3'
_refine_ls_weighting_scheme calc
_refine_ls_wR_factor_all .1767
_refine_ls_wR_factor_ref .1767
_reflns_number_gt 497
_reflns_number_total 1445
_reflns_threshold_expression I>2\s(I)
_cod_data_source_file cf6111.cif
_cod_data_source_block I
_cod_depositor_comments
;
The following automatic conversions were performed:
'_geom_bond_publ_flag' value 'Yes' changed to 'yes' according to
'/home/saulius/struct/CIF-dictionaries/cif_core.dic' dictionary named
'cif_core.dic' version 2.4.1 from 2010-06-29 (3
times).

'_geom_bond_publ_flag' value 'No' changed to 'no' according to
'/home/saulius/struct/CIF-dictionaries/cif_core.dic' dictionary named
'cif_core.dic' version 2.4.1 from 2010-06-29 (39 times).

Automatic conversion script
Id: cif_fix_enum 1527 2010-12-29 10:47:43Z saulius 

The following automatic conversions were performed:

'_geom_bond_publ_flag' value 'Yes' changed to 'yes' according to
/home/saulius/struct/CIF-dictionaries/cif_core.dic dictionary named
'cif_core.dic' version 2.4.1 from 2010-06-29 (3
times).

'_geom_bond_publ_flag' value 'No' changed to 'no' according
to /home/saulius/struct/CIF-dictionaries/cif_core.dic dictionary
named 'cif_core.dic' version 2.4.1 from 2010-06-29 (39
times).

'_geom_angle_publ_flag' value 'Yes' changed to 'yes'
according to /home/saulius/struct/CIF-dictionaries/cif_core.dic
dictionary named 'cif_core.dic' version 2.4.1 from 2010-06-29 (4
times).

'_geom_angle_publ_flag' value 'No' changed to 'no' according
to /home/saulius/struct/CIF-dictionaries/cif_core.dic dictionary
named 'cif_core.dic' version 2.4.1 from 2010-06-29 (72
times).

'_geom_torsion_publ_flag' value 'Yes' changed to 'yes'
according to /home/saulius/struct/CIF-dictionaries/cif_core.dic
dictionary named 'cif_core.dic' version 2.4.1 from 2010-06-29 (3
times).

Automatic conversion script
Id: cif_fix_values 1715 2011-07-08 13:25:40Z adriana 

The following automatic conversions were performed:

'_exptl_crystal_density_meas' value 'not measured' was changed to '?'
- the value is perceived as not measured.

Automatic conversion script
Id: cif_fix_values 3008 2015-01-20 13:52:24Z robertas 
;
_cod_database_code 2200614
_cod_database_fobs_code 2200614

loop_
_symmetry_equiv_pos_as_xyz
'x, y, z'
'x+1/2, -y, -z+1/2'
'-x, -y+1/2, z+1/2'
'-x+1/2, y+1/2, -z'
'z, x, y'
'z+1/2, -x, -y+1/2'
'-z, -x+1/2, y+1/2'
'-z+1/2, x+1/2, -y'
'y, z, x'
'y+1/2, -z, -x+1/2'
'-y, -z+1/2, x+1/2'
'-y+1/2, z+1/2, -x'
'-x, -y, -z'
'-x-1/2, y, z-1/2'
'x, y-1/2, -z-1/2'
'x-1/2, -y-1/2, z'
'-z, -x, -y'
'-z-1/2, x, y-1/2'
'z, x-1/2, -y-1/2'
'z-1/2, -x-1/2, y'
'-y, -z, -x'
'-y-1/2, z, x-1/2'
'y, z-1/2, -x-1/2'
'y-1/2, -z-1/2, x'

loop_
_atom_site_aniso_label
_atom_site_aniso_U_11
_atom_site_aniso_U_22
_atom_site_aniso_U_33
_atom_site_aniso_U_12
_atom_site_aniso_U_13
_atom_site_aniso_U_23
Ni .0722(6) .0722(6) .0722(6) .0077(6) .0077(6) -.0077(6)
Cl1 .127(2) .078(2) .129(2) .0215(15) -.025(2) -.0001(15)
P1 .0560(9) .0560(9) .0560(9) .0012(10) .0012(10) -.0012(10)
C11 .060(5) .053(5) .061(5) .006(4) .003(4) .003(4)
C12 .080(6) .066(5) .058(5) -.004(5) -.004(5) .004(5)
C13 .088(7) .096(8) .070(6) -.017(6) -.012(6) -.014(6)
C14 .106(8) .118(9) .072(7) -.024(7) -.024(6) -.017(7)
C15 .115(8) .123(9) .082(7) .021(8) -.045(6) .004(7)
C16 .111(8) .066(6) .076(6) .010(5) -.009(6) -.006(5)
N1 .071(3) .071(3) .071(3) -.002(4) .002(4) -.002(4)

loop_
_atom_site_label
_atom_site_fract_x
_atom_site_fract_y
_atom_site_fract_z
_atom_site_U_iso_or_equiv
_atom_site_thermal_displace_type
_atom_site_calc_flag
_atom_site_refinement_flags
_atom_site_occupancy
_atom_site_disorder_group
_atom_site_type_symbol
Ni .80870(5) .69130(5) .19130(5) .0722(6) Uani d S 1 . Ni
Cl1 .7878(2) .79346(13) .1199(2) .1112(10) Uani d . 1 . Cl
P1 .88460(11) .61540(11) .11540(11) .0560(9) Uani d S 1 . P
C11 .8359(4) .5758(4) .0345(4) .058(2) Uani d . 1 . C
C12 .8477(4) .5025(5) .0093(4) .068(2) Uani d . 1 . C
H12 .8806 .4712 .0359 .06(2) Uiso calc R 1 . H
C13 .8115(5) .4749(6) -.0544(5) .085(3) Uani d . 1 . C
H13 .8196 .4254 -.0705 .10(3) Uiso calc R 1 . H
C14 .7635(6) .5217(6) -.0935(6) .099(3) Uani d . 1 . C
H14 .7383 .5034 -.1360 .10(3) Uiso calc R 1 . H
C15 .7520(6) .5947(7) -.0713(6) .107(3) Uani d . 1 . C
H15 .7208 .6267 -.0990 .09(3) Uiso calc R 1 . H
C16 .7874(5) .6198(5) -.0069(5) .085(3) Uani d . 1 . C
H16 .7781 .6690 .0093 .05(2) Uiso calc R 1 . H
N1 .6154(4) .3846(4) .1154(4) .071(3) Uani d S 1 . N
C1 .650(2) .464(3) .099(3) .155(14) Uiso d P .33333 . C
H1A .6860 .4755 .1387 .185 Uiso calc PR .33333 . H
H1B .6784 .4607 .0518 .185 Uiso calc PR .33333 . H
C2 .601(2) .524(2) .093(2) .146(15) Uiso d P .33333 . C
H2A .6285 .5699 .0826 .219 Uiso calc PR .33333 . H
H2B .5732 .5300 .1394 .219 Uiso calc PR .33333 . H
H2C .5655 .5152 .0523 .219 Uiso calc PR .33333 . H
C3 .660(2) .3057(18) .1048(17) .111(10) Uiso d P .33333 . C
H3A .6611 .2927 .0515 .133 Uiso calc PR .33333 . H
H3B .7120 .3122 .1215 .133 Uiso calc PR .33333 . H
C4 .627(2) .247(2) .145(2) .128(13) Uiso d P .33333 . C
H4A .6560 .2010 .1370 .191 Uiso calc PR .33333 . H
H4B .5763 .2391 .1281 .191 Uiso calc PR .33333 . H
H4C .6272 .2586 .1981 .191 Uiso calc PR .33333 . H
C5 .5406(17) .3678(16) .0718(16) .089(8) Uiso d P .33333 . C
H5A .5200 .3199 .0892 .107 Uiso calc PR .33333 . H
H5B .5039 .4070 .0831 .107 Uiso calc PR .33333 . H
C6 .5523(16) .3640(18) -.0126(18) .099(10) Uiso d P .33333 . C
H6A .5176 .3282 -.0342 .149 Uiso calc PR .33333 . H
H6B .6032 .3485 -.0232 .149 Uiso calc PR .33333 . H
H6C .5435 .4131 -.0343 .149 Uiso calc PR .33333 . H
C7 .609(2) .403(3) .194(2) .153(14) Uiso d P .33333 . C
H7A .5773 .3642 .2162 .184 Uiso calc PR .33333 . H
H7B .5799 .4496 .1963 .184 Uiso calc PR .33333 . H
C8 .6715(17) .4139(19) .248(2) .108(11) Uiso d P .33333 . C
H8A .6511 .4259 .2974 .162 Uiso calc PR .33333 . H
H8B .7033 .4546 .2316 .162 Uiso calc PR .33333 . H
H8C .7007 .3682 .2517 .162 Uiso calc PR .33333 . H

loop_
_atom_type_symbol
_atom_type_description
_atom_type_scat_dispersion_real
_atom_type_scat_dispersion_imag
_atom_type_scat_source
C C .0033 .0016 'International Tables Vol C Tables 4.2.6.8 and 6.1.1.4'
H H .0000 .0000 'International Tables Vol C Tables 4.2.6.8 and 6.1.1.4'
Cl Cl .1484 .1585 'International Tables Vol C Tables 4.2.6.8 and 6.1.1.4'
N N .0061 .0033 'International Tables Vol C Tables 4.2.6.8 and 6.1.1.4'
Ni Ni .3333393 1.1124 'International Tables Vol C Tables 4.2.6.8 and 6.1.1.4'
P P .1023 .0942 'International Tables Vol C Tables 4.2.6.8 and 6.1.1.4'

loop_
_geom_angle_atom_site_label_1
_geom_angle_atom_site_label_2
_geom_angle_atom_site_label_3
_geom_angle_site_symmetry_3
_geom_angle
_geom_angle_publ_flag
Cl1 Ni Cl1 12_656 114.61(6) yes
Cl1 Ni P1 . 103.65(8) yes
C11 P1 C11 12_656 104.7(3) yes
C11 P1 Ni . 113.9(2) yes
C16 C11 C12 . 116.9(7) no
C16 C11 P1 . 120.1(6) no
C12 C11 P1 . 122.9(6) no
C13 C12 C11 . 121.5(8) no
C13 C12 H12 . 119.3 no
C11 C12 H12 . 119.3 no
C14 C13 C12 . 118.9(9) no
C14 C13 H13 . 120.6 no
C12 C13 H13 . 120.6 no
C15 C14 C13 . 121.1(10) no
C15 C14 H14 . 119.4 no
C13 C14 H14 . 119.4 no
C14 C15 C16 . 118.5(9) no
C14 C15 H15 . 120.7 no
C16 C15 H15 . 120.7 no
C11 C16 C15 . 123.0(9) no
C11 C16 H16 . 118.5 no
C15 C16 H16 . 118.5 no
C7 N1 C5 . 117(2) no
C7 N1 C1 . 90(3) no
C5 N1 C1 . 114.4(18) no
C7 N1 C3 . 110(2) no
C5 N1 C3 . 101.1(16) no
C1 N1 C3 . 124(2) no
C2 C1 N1 . 117(3) no
C2 C1 H1A . 108.0 no
N1 C1 H1A . 108.0 no
C2 C1 H1B . 108.0 no
N1 C1 H1B . 108.0 no
H1A C1 H1B . 107.2 no
C1 C2 H2A . 109.5 no
C1 C2 H2B . 109.5 no
H2A C2 H2B . 109.5 no
C1 C2 H2C . 109.5 no
H2A C2 H2C . 109.5 no
H2B C2 H2C . 109.5 no
C4 C3 N1 . 113(3) no
C4 C3 H3A . 109.0 no
N1 C3 H3A . 109.0 no
C4 C3 H3B . 109.0 no
N1 C3 H3B . 109.0 no
H3A C3 H3B . 107.8 no
C3 C4 H4A . 109.5 no
C3 C4 H4B . 109.5 no
H4A C4 H4B . 109.5 no
C3 C4 H4C . 109.5 no
H4A C4 H4C . 109.5 no
H4B C4 H4C . 109.5 no
C6 C5 N1 . 112(2) no
C6 C5 H5A . 109.1 no
N1 C5 H5A . 109.1 no
C6 C5 H5B . 109.1 no
N1 C5 H5B . 109.1 no
H5A C5 H5B . 107.9 no
C5 C6 H6A . 109.5 no
C5 C6 H6B . 109.5 no
H6A C6 H6B . 109.5 no
C5 C6 H6C . 109.5 no
H6A C6 H6C . 109.5 no
H6B C6 H6C . 109.5 no
N1 C7 C8 . 127(3) no
N1 C7 H7A . 105.5 no
C8 C7 H7A . 105.5 no
N1 C7 H7B . 105.5 no
C8 C7 H7B . 105.5 no
H7A C7 H7B . 106.1 no
C7 C8 H8A . 109.5 no
C7 C8 H8B . 109.5 no
H8A C8 H8B . 109.5 no
C7 C8 H8C . 109.5 no
H8A C8 H8C . 109.5 no
H8B C8 H8C . 109.5 no

loop_
_geom_bond_atom_site_label_1
_geom_bond_atom_site_label_2
_geom_bond_site_symmetry_2
_geom_bond_distance
_geom_bond_publ_flag
Ni Cl1 . 2.233(2) yes
Ni P1 . 2.322(4) yes
P1 C11 . 1.809(7) yes
C11 C16 . 1.369(10) no
C11 C12 . 1.385(9) no
C12 C13 . 1.384(10) no
C12 H12 . .93 no
C13 C14 . 1.372(11) no
C13 H13 . .93 no
C14 C15 . 1.364(11) no
C14 H14 . .93 no
C15 C16 . 1.371(11) no
C15 H15 . .93 no
C16 H16 . .93 no
N1 C7 . 1.44(4) no
N1 C5 . 1.56(3) no
N1 C1 . 1.56(4) no
N1 C3 . 1.61(3) no
C1 C2 . 1.38(5) no
C1 H1A . .97 no
C1 H1B . .97 no
C2 H2A . .96 no
C2 H2B . .96 no
C2 H2C . .96 no
C3 C4 . 1.39(4) no
C3 H3A . .97 no
C3 H3B . .97 no
C4 H4A . .96 no
C4 H4B . .96 no
C4 H4C . .96 no
C5 C6 . 1.51(4) no
C5 H5A . .97 no
C5 H5B . .97 no
C6 H6A . .96 no
C6 H6B . .96 no
C6 H6C . .96 no
C7 C8 . 1.47(5) no
C7 H7A . .97 no
C7 H7B . .97 no
C8 H8A . .96 no
C8 H8B . .96 no
C8 H8C . .96 no

loop_
_geom_torsion_atom_site_label_1
_geom_torsion_atom_site_label_2
_geom_torsion_atom_site_label_3
_geom_torsion_atom_site_label_4
_geom_torsion_site_symmetry_4
_geom_torsion
_geom_torsion_publ_flag
Cl1 Ni P1 C11 . -69.7(3) yes
Cl1 Ni P1 C11 7_664 50.3(3) yes
Cl1 Ni P1 C11 12_656 170.3(3) yes
